data_7236375
loop_
_publ_author_name
'Fu, Wei'
'Zhao, Baojing'
'Zhang, Man'
'Li, Chuan'
'Gao, Huiqi'
'Zhang, Jun'
'Zhou, Zhiming'

_publ_section_title
;
 3,4-Dinitro-1-(1H-tetrazol-5-yl)-1H-pyrazol-5-amine (HANTP) and its
 salts: primary and secondary explosives
;
_journal_issue 10
_journal_name_full 'Journal of Materials Chemistry A'
_journal_page_first 5044
_journal_paper_doi 10.1039/C6TA08376E
_journal_volume 5
_journal_year 2017
_chemical_formula_moiety 'C4 H6 N9 Na O6'
_chemical_formula_sum 'C4 H6 N9 Na O6'
_chemical_formula_weight 299.17
_space_group_crystal_system monoclinic
_space_group_IT_number 14
_space_group_name_Hall '-P 2ybc'
_space_group_name_H-M_alt 'P 1 21/c 1'
_atom_sites_solution_hydrogens geom
_atom_sites_solution_primary direct
_atom_sites_solution_secondary difmap
_audit_creation_date 2016-06-29
_audit_creation_method
;
  Olex2 1.1
  (compiled 2011.02.15 svn.r1672, GUI svn.r3494)
;
_audit_update_record
;
2016-07-01 deposited with the CCDC.
2017-02-20 downloaded from the CCDC.
;
_cell_angle_alpha 90.00
_cell_angle_beta 100.757(4)
_cell_angle_gamma 90.00
_cell_formula_units_Z 4
_cell_length_a 9.2793(5)
_cell_length_b 5.8543(2)
_cell_length_c 20.6029(8)
_cell_measurement_reflns_used 1703
_cell_measurement_temperature 106.2
_cell_measurement_theta_max 29.2706
_cell_measurement_theta_min 3.2684
_cell_volume 1099.56(8)
_computing_cell_refinement
;
CrysAlisPro, Agilent Technologies,
Version 1.171.35.11 (release 16-05-2011 CrysAlis171 .NET)
(compiled May 16 2011,17:55:39)
;
_computing_data_collection
;
CrysAlisPro, Agilent Technologies,
Version 1.171.35.11 (release 16-05-2011 CrysAlis171 .NET)
(compiled May 16 2011,17:55:39)
;
_computing_data_reduction
;
CrysAlisPro, Agilent Technologies,
Version 1.171.35.11 (release 16-05-2011 CrysAlis171 .NET)
(compiled May 16 2011,17:55:39)
;
_computing_molecular_graphics
;
O. V. Dolomanov, L. J. Bourhis, R. J. Gildea, J. A. K. Howard and H. Puschmann,
OLEX2: a complete structure solution, refinement and analysis program.
J. Appl. Cryst. (2009). 42, 339-341.
;
_computing_publication_material
;
O. V. Dolomanov, L. J. Bourhis, R. J. Gildea, J. A. K. Howard and H. Puschmann,
OLEX2: a complete structure solution, refinement and analysis program.
J. Appl. Cryst. (2009). 42, 339-341.
;
_computing_structure_refinement 'SHELXL-97 (Sheldrick, 1997)'
_computing_structure_solution 'A short history of SHELX (Sheldrick, 2007)/Bruker'
_diffrn_ambient_temperature 106.2
_diffrn_detector_area_resol_mean 16.0971
_diffrn_measured_fraction_theta_full 0.999
_diffrn_measured_fraction_theta_max 0.999
_diffrn_measurement_details
;
#__ type_ start__ end____ width___ exp.time_
  1 omega    5.00   40.00   1.0000    4.0000
omega____ theta____ kappa____ phi______ frames
    -      -15.9711   77.0000 -150.0000 35

#__ type_ start__ end____ width___ exp.time_
  2 omega    9.00   86.00   1.0000    4.0000
omega____ theta____ kappa____ phi______ frames
    -       21.1273   77.0000  120.0000 77

#__ type_ start__ end____ width___ exp.time_
  3 omega   -9.00   88.00   1.0000    4.0000
omega____ theta____ kappa____ phi______ frames
    -       21.1273   77.0000   30.0000 97

#__ type_ start__ end____ width___ exp.time_
  4 omega   53.00   88.00   1.0000    4.0000
omega____ theta____ kappa____ phi______ frames
    -       21.1273   77.0000  -30.0000 35
;
_diffrn_measurement_device_type 'Xcalibur, Eos, Gemini'
_diffrn_measurement_method '\w scans'
_diffrn_orient_matrix_UB_11 -0.0735739000
_diffrn_orient_matrix_UB_12 -0.0391985000
_diffrn_orient_matrix_UB_13 -0.0043546000
_diffrn_orient_matrix_UB_21 0.0252030000
_diffrn_orient_matrix_UB_22 -0.1101245000
_diffrn_orient_matrix_UB_23 0.0110127000
_diffrn_orient_matrix_UB_31 -0.0026013000
_diffrn_orient_matrix_UB_32 0.0315989000
_diffrn_orient_matrix_UB_33 0.0330004000
_diffrn_radiation_monochromator graphite
_diffrn_radiation_type 'Mo K\a'
_diffrn_radiation_wavelength 0.7107
_diffrn_reflns_av_R_equivalents 0.0216
_diffrn_reflns_av_unetI/netI 0.0355
_diffrn_reflns_limit_h_max 11
_diffrn_reflns_limit_h_min -10
_diffrn_reflns_limit_k_max 7
_diffrn_reflns_limit_k_min -4
_diffrn_reflns_limit_l_max 12
_diffrn_reflns_limit_l_min -25
_diffrn_reflns_number 4654
_diffrn_reflns_theta_full 26.00
_diffrn_reflns_theta_max 26.00
_diffrn_reflns_theta_min 3.27
_diffrn_source 'Enhance (Mo) X-ray Source'
_exptl_absorpt_coefficient_mu 0.195
_exptl_absorpt_correction_T_max 1.00000
_exptl_absorpt_correction_T_min 0.83683
_exptl_absorpt_correction_type multi-scan
_exptl_absorpt_process_details
;
CrysAlisPro, Agilent Technologies,
Version 1.171.35.11 (release 16-05-2011 CrysAlis171 .NET)
(compiled May 16 2011,17:55:39)
Empirical absorption correction using spherical harmonics,
 implemented in SCALE3 ABSPACK scaling algorithm.
;
_exptl_crystal_density_diffrn 1.807
_exptl_crystal_density_method 'not measured'
_exptl_crystal_F_000 608
_exptl_crystal_size_max 0.40
_exptl_crystal_size_mid 0.15
_exptl_crystal_size_min 0.13
_refine_diff_density_max 0.277
_refine_diff_density_min -0.317
_refine_diff_density_rms 0.061
_refine_ls_extinction_method none
_refine_ls_goodness_of_fit_ref 1.079
_refine_ls_hydrogen_treatment mixed
_refine_ls_matrix_type full
_refine_ls_number_parameters 181
_refine_ls_number_reflns 2168
_refine_ls_number_restraints 0
_refine_ls_restrained_S_all 1.079
_refine_ls_R_factor_all 0.0432
_refine_ls_R_factor_gt 0.0353
_refine_ls_shift/su_max 0.000
_refine_ls_shift/su_mean 0.000
_refine_ls_structure_factor_coef Fsqd
_refine_ls_weighting_details 'calc w=1/[\s^2^(Fo^2^)+(0.0308P)^2^+0.4304P] where P=(Fo^2^+2Fc^2^)/3'
_refine_ls_weighting_scheme calc
_refine_ls_wR_factor_gt 0.0766
_refine_ls_wR_factor_ref 0.0815
_reflns_number_gt 1849
_reflns_number_total 2168
_reflns_threshold_expression >2sigma(I)
_cod_data_source_file c6ta08376e2.cif
_cod_data_source_block exp_4288
_cod_original_cell_volume 1099.55(8)
_cod_database_code 7236375
_reflns_odcompleteness_completeness 99.72
_reflns_odcompleteness_iscentric 1
_reflns_odcompleteness_theta 26.32

loop_
_space_group_symop_id
_space_group_symop_operation_xyz
1 'x, y, z'
2 '-x, y+1/2, -z+1/2'
3 '-x, -y, -z'
4 'x, -y-1/2, z-1/2'

loop_
_atom_site_label
_atom_site_type_symbol
_atom_site_fract_x
_atom_site_fract_y
_atom_site_fract_z
_atom_site_U_iso_or_equiv
_atom_site_adp_type
_atom_site_occupancy
_atom_site_symmetry_multiplicity
_atom_site_calc_flag
_atom_site_refinement_flags
Na1 Na 0.13468(7) 0.80004(12) -0.01073(3) 0.01558(18) Uani 1 1 d .
O6 O 0.11845(12) 1.1255(2) 0.05661(6) 0.0161(3) Uani 1 1 d .
H6A H 0.1752 1.2365 0.0536 0.024 Uiso 1 1 d R
H6B H 0.1312 1.0880 0.0968 0.024 Uiso 1 1 d R
N9 N 0.02334(14) 0.3152(2) -0.12916(7) 0.0138(3) Uani 1 1 d .
O1 O 0.26903(13) 0.2949(2) -0.30200(6) 0.0187(3) Uani 1 1 d .
N1 N 0.30699(14) 1.0301(2) -0.06993(7) 0.0137(3) Uani 1 1 d .
N5 N 0.27715(14) 0.7328(2) -0.15006(7) 0.0119(3) Uani 1 1 d .
O3 O -0.03834(14) 0.1625(2) -0.16352(6) 0.0246(3) Uani 1 1 d .
O2 O 0.13016(13) 0.0791(2) -0.25345(7) 0.0236(3) Uani 1 1 d .
O4 O 0.00029(13) 0.3648(2) -0.07411(6) 0.0199(3) Uani 1 1 d .
N2 N 0.39684(15) 1.2130(2) -0.05929(7) 0.0150(3) Uani 1 1 d .
N8 N 0.19829(15) 0.2571(3) -0.25708(7) 0.0145(3) Uani 1 1 d .
N6 N 0.17570(14) 0.6328(2) -0.11867(7) 0.0121(3) Uani 1 1 d .
N7 N 0.39003(15) 0.6847(3) -0.24273(7) 0.0171(3) Uani 1 1 d .
H7A H 0.4427 0.8089 -0.2324 0.021 Uiso 1 1 calc R
H7B H 0.3994 0.6052 -0.2780 0.021 Uiso 1 1 calc R
N4 N 0.45107(15) 1.0401(3) -0.14557(7) 0.0145(3) Uani 1 1 d .
N3 N 0.48098(15) 1.2204(3) -0.10382(7) 0.0153(3) Uani 1 1 d .
C4 C 0.13345(17) 0.4516(3) -0.15366(8) 0.0116(4) Uani 1 1 d .
C1 C 0.34487(17) 0.9330(3) -0.12246(8) 0.0113(3) Uani 1 1 d .
C3 C 0.20293(17) 0.4276(3) -0.20879(8) 0.0116(4) Uani 1 1 d .
C2 C 0.29668(17) 0.6173(3) -0.20521(8) 0.0125(4) Uani 1 1 d .
O5 O 0.29107(12) 0.4949(2) 0.03470(6) 0.0165(3) Uani 1 1 d .
H5A H 0.3533 0.5576 0.0647 0.025 Uiso 1 1 d R
H5B H 0.3340 0.4258 0.0077 0.025 Uiso 1 1 d R

loop_
_atom_site_aniso_label
_atom_site_aniso_U_11
_atom_site_aniso_U_22
_atom_site_aniso_U_33
_atom_site_aniso_U_23
_atom_site_aniso_U_13
_atom_site_aniso_U_12
Na1 0.0177(3) 0.0154(4) 0.0151(4) -0.0007(3) 0.0067(3) -0.0005(3)
O6 0.0205(6) 0.0154(6) 0.0131(6) 0.0010(5) 0.0052(5) -0.0045(5)
N9 0.0143(7) 0.0127(8) 0.0143(8) 0.0015(6) 0.0022(6) -0.0008(6)
O1 0.0226(6) 0.0220(7) 0.0124(6) -0.0026(6) 0.0054(5) 0.0029(6)
N1 0.0150(7) 0.0132(7) 0.0130(7) -0.0030(6) 0.0029(6) -0.0019(6)
N5 0.0135(7) 0.0116(7) 0.0121(7) -0.0010(6) 0.0064(6) -0.0025(6)
O3 0.0335(7) 0.0222(7) 0.0180(7) -0.0036(6) 0.0049(6) -0.0168(6)
O2 0.0217(6) 0.0179(7) 0.0319(8) -0.0099(6) 0.0069(6) -0.0071(6)
O4 0.0243(7) 0.0202(7) 0.0185(7) -0.0032(6) 0.0126(6) -0.0052(5)
N2 0.0149(7) 0.0135(8) 0.0165(8) -0.0022(6) 0.0027(6) -0.0034(6)
N8 0.0122(7) 0.0170(8) 0.0130(7) -0.0022(6) -0.0010(6) 0.0026(6)
N6 0.0129(7) 0.0125(7) 0.0117(7) 0.0004(6) 0.0042(6) -0.0024(6)
N7 0.0201(7) 0.0181(8) 0.0156(8) -0.0055(7) 0.0097(6) -0.0051(6)
N4 0.0158(7) 0.0135(8) 0.0148(7) -0.0026(6) 0.0045(6) -0.0034(6)
N3 0.0163(7) 0.0150(8) 0.0149(8) -0.0025(6) 0.0034(6) -0.0023(6)
C4 0.0113(7) 0.0121(8) 0.0112(8) 0.0010(7) 0.0010(7) -0.0005(7)
C1 0.0123(8) 0.0105(8) 0.0114(8) 0.0001(7) 0.0026(7) 0.0002(6)
C3 0.0134(8) 0.0115(9) 0.0097(8) -0.0005(7) 0.0014(7) 0.0009(7)
C2 0.0123(8) 0.0140(9) 0.0111(8) -0.0001(7) 0.0016(7) 0.0020(7)
O5 0.0162(6) 0.0174(7) 0.0162(6) -0.0059(5) 0.0037(5) -0.0029(5)

loop_
_atom_type_symbol
_atom_type_description
_atom_type_scat_dispersion_real
_atom_type_scat_dispersion_imag
_atom_type_scat_source
C C 0.0033 0.0016 'International Tables Vol C Tables 4.2.6.8 and 6.1.1.4'
H H 0.0000 0.0000 'International Tables Vol C Tables 4.2.6.8 and 6.1.1.4'
N N 0.0061 0.0033 'International Tables Vol C Tables 4.2.6.8 and 6.1.1.4'
Na Na 0.0362 0.0249 'International Tables Vol C Tables 4.2.6.8 and 6.1.1.4'
O O 0.0106 0.0060 'International Tables Vol C Tables 4.2.6.8 and 6.1.1.4'

loop_
_geom_angle_atom_site_label_1
_geom_angle_atom_site_label_2
_geom_angle_atom_site_label_3
_geom_angle
_geom_angle_site_symmetry_1
_geom_angle_site_symmetry_3
O6 Na1 Na1 42.45(3) 3_575 3_575
O6 Na1 Na1 42.99(3) . 3_575
O6 Na1 O6 85.44(5) . 3_575
O6 Na1 N1 88.27(5) . .
O6 Na1 N1 111.58(5) 3_575 .
O6 Na1 O4 76.52(4) 3_575 3_565
O6 Na1 O4 78.97(4) . 3_565
O6 Na1 N6 91.19(5) 3_575 .
O6 Na1 N6 149.49(5) . .
O6 Na1 O5 118.17(5) . .
N1 Na1 Na1 103.36(4) . 3_575
O4 Na1 Na1 73.20(4) 3_565 3_575
O4 Na1 N1 164.44(5) 3_565 .
N6 Na1 Na1 126.70(5) . 3_575
N6 Na1 N1 64.84(5) . .
N6 Na1 O4 129.65(5) . 3_565
O5 Na1 Na1 147.85(5) . 3_575
O5 Na1 O6 140.39(5) . 3_575
O5 Na1 N1 101.10(5) . .
O5 Na1 O4 77.63(5) . 3_565
O5 Na1 N6 82.78(5) . .
Na1 O6 Na1 94.56(5) . 3_575
Na1 O6 H6A 114.1 3_575 .
Na1 O6 H6A 117.7 . .
Na1 O6 H6B 112.4 3_575 .
Na1 O6 H6B 110.6 . .
H6A O6 H6B 107.3 . .
O3 N9 O4 124.61(15) . .
O3 N9 C4 119.03(14) . .
O4 N9 C4 116.36(14) . .
N2 N1 Na1 139.46(11) . .
C1 N1 Na1 116.51(11) . .
C1 N1 N2 102.86(13) . .
N6 N5 C1 117.54(13) . .
C2 N5 N6 113.08(14) . .
C2 N5 C1 129.38(14) . .
N9 O4 Na1 138.06(11) . 3_565
N3 N2 N1 110.06(14) . .
O1 N8 C3 116.61(14) . .
O2 N8 O1 122.86(15) . .
O2 N8 C3 120.51(15) . .
N5 N6 Na1 118.73(10) . .
C4 N6 Na1 136.49(11) . .
C4 N6 N5 104.44(13) . .
H7A N7 H7B 120.0 . .
C2 N7 H7A 120.0 . .
C2 N7 H7B 120.0 . .
C1 N4 N3 102.56(14) . .
N2 N3 N4 109.85(13) . .
N6 C4 N9 114.37(15) . .
N6 C4 C3 113.01(14) . .
C3 C4 N9 132.61(15) . .
N1 C1 N5 121.53(14) . .
N1 C1 N4 114.66(15) . .
N4 C1 N5 123.81(15) . .
N8 C3 C4 132.99(15) . .
N8 C3 C2 122.41(15) . .
C2 C3 C4 104.48(14) . .
N5 C2 C3 104.98(14) . .
N7 C2 N5 122.84(16) . .
N7 C2 C3 132.17(16) . .
Na1 O5 H5A 104.1 . .
Na1 O5 H5B 115.3 . .
H5A O5 H5B 110.3 . .

loop_
_geom_bond_atom_site_label_1
_geom_bond_atom_site_label_2
_geom_bond_distance
_geom_bond_site_symmetry_2
Na1 Na1 3.5124(13) 3_575
Na1 O6 2.4025(13) 3_575
Na1 O6 2.3782(14) .
Na1 N1 2.5663(16) .
Na1 O4 2.5244(14) 3_565
Na1 N6 2.5228(16) .
Na1 O5 2.3802(14) .
O6 Na1 2.4025(13) 3_575
O6 H6A 0.8459 .
O6 H6B 0.8440 .
N9 O3 1.2151(18) .
N9 O4 1.2276(19) .
N9 C4 1.459(2) .
O1 N8 1.2502(19) .
N1 N2 1.3496(19) .
N1 C1 1.327(2) .
N5 N6 1.3690(19) .
N5 C1 1.400(2) .
N5 C2 1.363(2) .
O2 N8 1.2284(19) .
O4 Na1 2.5244(14) 3_565
N2 N3 1.312(2) .
N8 C3 1.404(2) .
N6 C4 1.301(2) .
N7 H7A 0.8800 .
N7 H7B 0.8800 .
N7 C2 1.324(2) .
N4 N3 1.357(2) .
N4 C1 1.329(2) .
C4 C3 1.414(2) .
C3 C2 1.404(2) .
O5 H5A 0.8464 .
O5 H5B 0.8450 .

loop_
_geom_torsion_atom_site_label_1
_geom_torsion_atom_site_label_2
_geom_torsion_atom_site_label_3
_geom_torsion_atom_site_label_4
_geom_torsion
_geom_torsion_site_symmetry_1
_geom_torsion_site_symmetry_4
Na1 Na1 N1 N2 62.46(16) 3_575 .
Na1 Na1 N1 C1 -132.50(11) 3_575 .
Na1 Na1 N6 N5 94.53(11) 3_575 .
Na1 Na1 N6 C4 -93.31(16) 3_575 .
Na1 N1 N2 N3 166.68(12) . .
Na1 N1 C1 N5 9.51(19) . .
Na1 N1 C1 N4 -170.08(11) . .
Na1 N6 C4 N9 7.1(2) . .
Na1 N6 C4 C3 -173.61(11) . .
O6 Na1 O6 Na1 0.0 3_575 3_575
O6 Na1 N1 N2 106.27(16) 3_575 .
O6 Na1 N1 N2 21.87(16) . .
O6 Na1 N1 C1 -173.09(12) . .
O6 Na1 N1 C1 -88.69(12) 3_575 .
O6 Na1 N6 N5 119.72(11) 3_575 .
O6 Na1 N6 N5 36.69(16) . .
O6 Na1 N6 C4 -68.12(16) 3_575 .
O6 Na1 N6 C4 -151.15(14) . .
N9 C4 C3 N8 -4.9(3) . .
N9 C4 C3 C2 179.24(16) . .
O1 N8 C3 C4 176.46(16) . .
O1 N8 C3 C2 -8.3(2) . .
N1 Na1 O6 Na1 111.82(5) . 3_575
N1 Na1 N6 N5 6.34(10) . .
N1 Na1 N6 C4 178.50(17) . .
N1 N2 N3 N4 -0.65(18) . .
N5 N6 C4 N9 179.97(13) . .
N5 N6 C4 C3 -0.70(18) . .
O3 N9 O4 Na1 10.5(3) . 3_565
O3 N9 C4 N6 169.33(14) . .
O3 N9 C4 C3 -9.8(3) . .
O2 N8 C3 C4 -5.1(3) . .
O2 N8 C3 C2 170.12(15) . .
O4 Na1 O6 Na1 -77.13(4) 3_565 3_575
O4 Na1 N1 N2 -12.8(3) 3_565 .
O4 Na1 N1 C1 152.24(18) 3_565 .
O4 Na1 N6 N5 -166.88(10) 3_565 .
O4 Na1 N6 C4 5.28(19) 3_565 .
O4 N9 C4 N6 -10.9(2) . .
O4 N9 C4 C3 169.98(16) . .
N2 N1 C1 N5 179.60(14) . .
N2 N1 C1 N4 0.01(19) . .
N8 C3 C2 N5 -175.84(14) . .
N8 C3 C2 N7 2.8(3) . .
N6 Na1 O6 Na1 84.59(10) . 3_575
N6 Na1 N1 N2 -173.00(17) . .
N6 Na1 N1 C1 -7.96(11) . .
N6 N5 C1 N1 -3.6(2) . .
N6 N5 C1 N4 175.97(15) . .
N6 N5 C2 N7 -179.85(14) . .
N6 N5 C2 C3 -1.08(18) . .
N6 C4 C3 N8 175.95(16) . .
N6 C4 C3 C2 0.08(18) . .
N3 N4 C1 N1 -0.38(19) . .
N3 N4 C1 N5 -179.96(15) . .
C4 N9 O4 Na1 -169.28(11) . 3_565
C4 C3 C2 N5 0.59(17) . .
C4 C3 C2 N7 179.19(17) . .
C1 N1 N2 N3 0.39(17) . .
C1 N5 N6 Na1 -4.49(18) . .
C1 N5 N6 C4 -178.93(14) . .
C1 N5 C2 N7 0.2(3) . .
C1 N5 C2 C3 178.98(15) . .
C1 N4 N3 N2 0.61(17) . .
C2 N5 N6 Na1 175.56(10) . .
C2 N5 N6 C4 1.12(18) . .
C2 N5 C1 N1 176.36(16) . .
C2 N5 C1 N4 -4.1(3) . .
O5 Na1 O6 Na1 -146.51(5) . 3_575
O5 Na1 N1 N2 -96.52(16) . .
O5 Na1 N1 C1 68.53(12) . .
O5 Na1 N6 N5 -99.56(11) . .
O5 Na1 N6 C4 72.61(16) . .
